data_7718365
loop_
_publ_author_name
'Anand, Aman'
'Regina, Anitta'
'Jalwal, Sachin'
'Prodhan, Soumojyati'
'Sil, Debangsu'
'Paranjothy, Manikandan'
'Chakraborty, Subrata'

_publ_section_title
;
 Chromium catalyzed acceptorless dehydrogenative (cross)coupling of
 primary amines to secondary imines.
;
_journal_issue 16
_journal_name_full 'Dalton transactions (Cambridge, England : 2003)'
_journal_page_first 6432
_journal_page_last 6442
_journal_paper_doi 10.1039/d4dt03460k
_journal_volume 54
_journal_year 2025
_chemical_formula_moiety 'C15 H6 Cr N2 O5'
_chemical_formula_sum 'C15 H6 Cr N2 O5'
_chemical_formula_weight 346.22
_space_group_crystal_system monoclinic
_space_group_IT_number 13
_space_group_name_Hall '-P 2yac'
_space_group_name_H-M_alt 'P 1 2/n 1'
_atom_sites_solution_hydrogens geom
_audit_creation_date 2025-03-13
_audit_creation_method
;
Olex2 1.3
(compiled 2020.11.12 svn.r5f609507 for OlexSys, GUI svn.r6408)
;
_audit_update_record
;
2025-03-13 deposited with the CCDC.	2025-03-17 downloaded from the CCDC.
;
_cell_angle_alpha 90
_cell_angle_beta 90.937(5)
_cell_angle_gamma 90
_cell_formula_units_Z 4
_cell_length_a 6.9252(11)
_cell_length_b 12.898(2)
_cell_length_c 15.288(3)
_cell_measurement_reflns_used 9941
_cell_measurement_temperature 150
_cell_measurement_theta_max 25.67
_cell_measurement_theta_min 2.66
_cell_volume 1365.4(4)
_computing_cell_refinement 'SAINT V8.40B (?, 2016)'
_computing_data_reduction 'SAINT V8.40B (?, 2016)'
_computing_molecular_graphics 'Olex2 1.3 (Dolomanov et al., 2009)'
_computing_publication_material 'Olex2 1.3 (Dolomanov et al., 2009)'
_computing_structure_refinement 'SHELXL 2019/3 (Sheldrick, 2015)'
_computing_structure_solution 'SHELXT 2018/2 (Sheldrick, 2018)'
_diffrn_ambient_temperature 150
_diffrn_measured_fraction_theta_full 0.995
_diffrn_measured_fraction_theta_max 0.994
_diffrn_measurement_device_type 'Bruker APEX-II CCD'
_diffrn_measurement_method '\f and \w scans'
_diffrn_radiation_type MoK\a
_diffrn_radiation_wavelength 0.71073
_diffrn_reflns_av_R_equivalents 0.0319
_diffrn_reflns_av_unetI/netI 0.0162
_diffrn_reflns_Laue_measured_fraction_full 0.995
_diffrn_reflns_Laue_measured_fraction_max 0.994
_diffrn_reflns_limit_h_max 7
_diffrn_reflns_limit_h_min -8
_diffrn_reflns_limit_k_max 15
_diffrn_reflns_limit_k_min -15
_diffrn_reflns_limit_l_max 18
_diffrn_reflns_limit_l_min -18
_diffrn_reflns_number 21604
_diffrn_reflns_point_group_measured_fraction_full 0.995
_diffrn_reflns_point_group_measured_fraction_max 0.994
_diffrn_reflns_theta_full 25.242
_diffrn_reflns_theta_max 25.749
_diffrn_reflns_theta_min 2.066
_exptl_absorpt_coefficient_mu 0.867
_exptl_absorpt_correction_T_max 0.7453
_exptl_absorpt_correction_T_min 0.6495
_exptl_absorpt_correction_type multi-scan
_exptl_absorpt_process_details
;
SADABS-2016/2 (Bruker,2016/2) was used for absorption correction.
wR2(int) was 0.1621 before and 0.0728 after correction.
The Ratio of minimum to maximum transmission is 0.8715.
The \l/2 correction factor is Not present.
;
_exptl_crystal_colour 'metallic reddish red'
_exptl_crystal_colour_lustre metallic
_exptl_crystal_colour_modifier reddish
_exptl_crystal_colour_primary red
_exptl_crystal_density_diffrn 1.684
_exptl_crystal_description irregular
_exptl_crystal_F_000 696
_exptl_crystal_size_max 0.572
_exptl_crystal_size_mid 0.238
_exptl_crystal_size_min 0.136
_refine_diff_density_max 0.335
_refine_diff_density_min -0.420
_refine_diff_density_rms 0.066
_refine_ls_extinction_method none
_refine_ls_goodness_of_fit_ref 1.082
_refine_ls_hydrogen_treatment constr
_refine_ls_matrix_type full
_refine_ls_number_parameters 208
_refine_ls_number_reflns 2605
_refine_ls_number_restraints 0
_refine_ls_restrained_S_all 1.082
_refine_ls_R_factor_all 0.0298
_refine_ls_R_factor_gt 0.0272
_refine_ls_shift/su_max 0.000
_refine_ls_shift/su_mean 0.000
_refine_ls_structure_factor_coef Fsqd
_refine_ls_weighting_details 'w=1/[\s^2^(Fo^2^)+(0.0361P)^2^+1.0739P] where P=(Fo^2^+2Fc^2^)/3'
_refine_ls_weighting_scheme calc
_refine_ls_wR_factor_gt 0.0717
_refine_ls_wR_factor_ref 0.0736
_reflns_Friedel_coverage 0.000
_reflns_number_gt 2440
_reflns_number_total 2605
_reflns_threshold_expression 'I > 2\s(I)'
_cod_data_source_file d4dt03460k2.cif
_cod_data_source_block mo_cr_1_aa_blkl_0m
_cod_depositor_comments 'Adding full bibliography for 7718364--7718365.cif.'
_cod_original_cell_volume 1365.3(4)
_cod_database_code 7718365
_shelx_shelxl_version_number 2019/3
_shelx_space_group_comment
;
The symmetry employed for this shelxl refinement is uniquely defined
by the following loop, which should always be used as a source of
symmetry information in preference to the above space-group names.
They are only intended as comments.
;
_olex2_refinement_description
;
1. Fixed Uiso
 At 1.2 times of:
  All C(H) groups
2.a Aromatic/amide H refined with riding coordinates:
 C15(H15), C5(H5), C14(H14), C13(H13), C6(H6), C7(H7)
;
_olex2_submission_special_instructions 'No special instructions were received'

loop_
_space_group_symop_operation_xyz
'x, y, z'
'-x+1/2, y, -z+1/2'
'-x, -y, -z'
'x-1/2, -y, z-1/2'

loop_
_atom_site_label
_atom_site_type_symbol
_atom_site_fract_x
_atom_site_fract_y
_atom_site_fract_z
_atom_site_U_iso_or_equiv
_atom_site_adp_type
_atom_site_occupancy
_atom_site_site_symmetry_order
_atom_site_calc_flag
_atom_site_refinement_flags_posn
_atom_site_refinement_flags_adp
_atom_site_refinement_flags_occupancy
_atom_site_disorder_assembly
_atom_site_disorder_group
Cr1 Cr 0.70593(4) 0.22287(2) 0.53490(2) 0.01380(10) Uani 1 1 d . . . . .
O5 O 1.06449(18) 0.38937(11) 0.19202(8) 0.0255(3) Uani 1 1 d . . . . .
N1 N 0.84188(19) 0.16643(11) 0.41793(9) 0.0155(3) Uani 1 1 d . . . . .
O1 O 0.29656(18) 0.21401(12) 0.46040(9) 0.0310(3) Uani 1 1 d . . . . .
O3 O 1.0771(2) 0.19458(12) 0.64256(9) 0.0314(3) Uani 1 1 d . . . . .
O4 O 0.5918(2) 0.01665(11) 0.60689(10) 0.0374(4) Uani 1 1 d . . . . .
N2 N 0.77670(19) 0.36971(11) 0.47310(9) 0.0143(3) Uani 1 1 d . . . . .
O2 O 0.5336(2) 0.32033(14) 0.69320(9) 0.0410(4) Uani 1 1 d . . . . .
C11 C 0.9235(2) 0.42097(13) 0.33556(11) 0.0168(3) Uani 1 1 d . . . . .
C3 C 0.9436(3) 0.20947(13) 0.59973(11) 0.0190(4) Uani 1 1 d . . . . .
C15 C 0.7476(2) 0.47207(13) 0.48876(12) 0.0180(3) Uani 1 1 d . . . . .
H15 H 0.689321 0.491575 0.540611 0.022 Uiso 1 1 calc R U . . .
C1 C 0.4547(3) 0.22060(13) 0.48397(11) 0.0190(4) Uani 1 1 d . . . . .
C12 C 0.8631(2) 0.35096(13) 0.39782(11) 0.0145(3) Uani 1 1 d . . . . .
C9 C 0.8964(2) 0.24629(13) 0.36989(11) 0.0143(3) Uani 1 1 d . . . . .
C5 C 0.8810(2) 0.07284(13) 0.38188(11) 0.0189(4) Uani 1 1 d . . . . .
H5 H 0.849010 0.013104 0.412485 0.023 Uiso 1 1 calc R U . . .
C14 C 0.8015(2) 0.54882(13) 0.43023(12) 0.0213(4) Uani 1 1 d . . . . .
H14 H 0.777130 0.617832 0.443795 0.026 Uiso 1 1 calc R U . . .
C8 C 0.9811(2) 0.24518(14) 0.28818(11) 0.0165(3) Uani 1 1 d . . . . .
C13 C 0.8915(3) 0.52509(14) 0.35150(12) 0.0210(4) Uani 1 1 d . . . . .
H13 H 0.927589 0.576282 0.312169 0.025 Uiso 1 1 calc R U . . .
C10 C 1.0031(2) 0.35787(14) 0.26053(11) 0.0185(4) Uani 1 1 d . . . . .
C6 C 0.9670(2) 0.06304(14) 0.30087(12) 0.0219(4) Uani 1 1 d . . . . .
H6 H 0.991488 -0.002848 0.278988 0.026 Uiso 1 1 calc R U . . .
C4 C 0.6405(3) 0.09550(14) 0.57782(11) 0.0215(4) Uani 1 1 d . . . . .
C7 C 1.0176(2) 0.14971(14) 0.25142(11) 0.0199(4) Uani 1 1 d . . . . .
H7 H 1.072936 0.143327 0.196667 0.024 Uiso 1 1 calc R U . . .
C2 C 0.6013(3) 0.28448(14) 0.63182(12) 0.0219(4) Uani 1 1 d . . . . .

loop_
_atom_site_aniso_label
_atom_site_aniso_U_11
_atom_site_aniso_U_22
_atom_site_aniso_U_33
_atom_site_aniso_U_23
_atom_site_aniso_U_13
_atom_site_aniso_U_12
Cr1 0.01742(16) 0.01283(15) 0.01124(16) 0.00011(9) 0.00320(11) -0.00010(10)
O5 0.0258(7) 0.0345(8) 0.0164(6) 0.0065(5) 0.0049(5) -0.0019(6)
N1 0.0159(7) 0.0160(7) 0.0145(7) -0.0005(5) 0.0005(5) 0.0002(5)
O1 0.0204(7) 0.0440(9) 0.0287(8) -0.0055(6) -0.0001(6) -0.0005(6)
O3 0.0310(8) 0.0344(8) 0.0284(8) 0.0028(6) -0.0083(6) 0.0026(6)
O4 0.0506(9) 0.0248(8) 0.0369(9) 0.0128(6) 0.0050(7) -0.0090(7)
N2 0.0148(6) 0.0145(7) 0.0137(7) -0.0006(5) 0.0005(5) 0.0002(5)
O2 0.0536(10) 0.0478(9) 0.0218(8) -0.0080(7) 0.0103(7) 0.0142(8)
C11 0.0141(7) 0.0195(8) 0.0168(8) 0.0030(7) -0.0016(6) -0.0019(6)
C3 0.0262(9) 0.0144(8) 0.0167(8) -0.0006(6) 0.0051(7) -0.0013(7)
C15 0.0173(8) 0.0168(8) 0.0200(9) -0.0027(7) 0.0003(7) 0.0017(7)
C1 0.0244(9) 0.0183(9) 0.0144(8) -0.0017(6) 0.0067(7) 0.0020(7)
C12 0.0124(7) 0.0173(8) 0.0137(8) 0.0003(6) -0.0025(6) -0.0002(6)
C9 0.0126(7) 0.0179(8) 0.0125(8) -0.0008(6) -0.0007(6) 0.0006(6)
C5 0.0220(8) 0.0151(8) 0.0196(9) -0.0014(7) 0.0015(7) 0.0013(7)
C14 0.0218(9) 0.0135(8) 0.0284(10) 0.0004(7) -0.0026(7) 0.0017(7)
C8 0.0124(8) 0.0230(9) 0.0143(8) 0.0005(7) 0.0000(6) -0.0002(7)
C13 0.0223(9) 0.0177(8) 0.0229(9) 0.0052(7) -0.0019(7) -0.0033(7)
C10 0.0139(8) 0.0249(9) 0.0168(9) 0.0027(7) -0.0010(7) -0.0015(7)
C6 0.0221(9) 0.0210(9) 0.0226(9) -0.0061(7) 0.0004(7) 0.0041(7)
C4 0.0252(9) 0.0223(9) 0.0170(9) 0.0012(7) 0.0028(7) 0.0003(7)
C7 0.0168(8) 0.0278(9) 0.0152(8) -0.0040(7) 0.0023(6) 0.0021(7)
C2 0.0268(9) 0.0215(9) 0.0173(9) 0.0006(7) 0.0018(7) 0.0028(7)

loop_
_atom_type_symbol
_atom_type_description
_atom_type_scat_dispersion_real
_atom_type_scat_dispersion_imag
_atom_type_scat_source
C C 0.0033 0.0016 'International Tables Vol C Tables 4.2.6.8 and 6.1.1.4'
H H 0.0000 0.0000 'International Tables Vol C Tables 4.2.6.8 and 6.1.1.4'
Cr Cr 0.3209 0.6236 'International Tables Vol C Tables 4.2.6.8 and 6.1.1.4'
N N 0.0061 0.0033 'International Tables Vol C Tables 4.2.6.8 and 6.1.1.4'
O O 0.0106 0.0060 'International Tables Vol C Tables 4.2.6.8 and 6.1.1.4'

loop_
_geom_angle_atom_site_label_1
_geom_angle_atom_site_label_2
_geom_angle_atom_site_label_3
_geom_angle
_geom_angle_site_symmetry_1
_geom_angle_site_symmetry_3
_geom_angle_publ_flag
N1 Cr1 N2 80.19(5) . . ?
C3 Cr1 N1 90.88(6) . . ?
C3 Cr1 N2 96.06(6) . . ?
C1 Cr1 N1 93.69(6) . . ?
C1 Cr1 N2 92.69(6) . . ?
C1 Cr1 C3 170.71(7) . . ?
C4 Cr1 N1 96.21(7) . . ?
C4 Cr1 N2 175.23(7) . . ?
C4 Cr1 C3 87.08(8) . . ?
C4 Cr1 C1 84.39(8) . . ?
C4 Cr1 C2 89.76(8) . . ?
C2 Cr1 N1 173.91(7) . . ?
C2 Cr1 N2 93.92(7) . . ?
C2 Cr1 C3 88.21(8) . . ?
C2 Cr1 C1 88.07(8) . . ?
C9 N1 Cr1 109.21(11) . . ?
C9 N1 C5 113.99(14) . . ?
C5 N1 Cr1 136.78(12) . . ?
C15 N2 Cr1 137.29(12) . . ?
C12 N2 Cr1 109.01(11) . . ?
C12 N2 C15 113.59(14) . . ?
C12 C11 C13 117.49(16) . . ?
C12 C11 C10 106.74(15) . . ?
C13 C11 C10 135.66(16) . . ?
O3 C3 Cr1 173.77(15) . . ?
N2 C15 H15 118.8 . . ?
N2 C15 C14 122.48(16) . . ?
C14 C15 H15 118.8 . . ?
O1 C1 Cr1 173.17(15) . . ?
N2 C12 C11 128.60(16) . . ?
N2 C12 C9 120.39(15) . . ?
C11 C12 C9 110.95(15) . . ?
N1 C9 C12 121.20(15) . . ?
N1 C9 C8 128.28(16) . . ?
C8 C9 C12 110.46(15) . . ?
N1 C5 H5 118.8 . . ?
N1 C5 C6 122.33(16) . . ?
C6 C5 H5 118.8 . . ?
C15 C14 H14 119.1 . . ?
C15 C14 C13 121.78(16) . . ?
C13 C14 H14 119.1 . . ?
C9 C8 C10 106.60(15) . . ?
C7 C8 C9 117.31(16) . . ?
C7 C8 C10 136.04(16) . . ?
C11 C13 C14 116.05(16) . . ?
C11 C13 H13 122.0 . . ?
C14 C13 H13 122.0 . . ?
O5 C10 C11 127.78(17) . . ?
O5 C10 C8 126.92(16) . . ?
C11 C10 C8 105.25(14) . . ?
C5 C6 H6 119.2 . . ?
C5 C6 C7 121.65(16) . . ?
C7 C6 H6 119.2 . . ?
O4 C4 Cr1 176.89(16) . . ?
C8 C7 C6 116.40(16) . . ?
C8 C7 H7 121.8 . . ?
C6 C7 H7 121.8 . . ?
O2 C2 Cr1 178.03(18) . . ?

loop_
_geom_bond_atom_site_label_1
_geom_bond_atom_site_label_2
_geom_bond_distance
_geom_bond_site_symmetry_2
_geom_bond_publ_flag
Cr1 N1 2.1608(14) . ?
Cr1 N2 2.1759(14) . ?
Cr1 C3 1.9152(19) . ?
Cr1 C1 1.8950(19) . ?
Cr1 C4 1.8289(18) . ?
Cr1 C2 1.8405(18) . ?
O5 C10 1.207(2) . ?
N1 C9 1.324(2) . ?
N1 C5 1.356(2) . ?
O1 C1 1.150(2) . ?
O3 C3 1.140(2) . ?
O4 C4 1.162(2) . ?
N2 C15 1.357(2) . ?
N2 C12 1.328(2) . ?
O2 C2 1.153(2) . ?
C11 C12 1.382(2) . ?
C11 C13 1.383(3) . ?
C11 C10 1.517(2) . ?
C15 H15 0.9300 . ?
C15 C14 1.390(3) . ?
C12 C9 1.436(2) . ?
C9 C8 1.389(2) . ?
C5 H5 0.9300 . ?
C5 C6 1.389(2) . ?
C14 H14 0.9300 . ?
C14 C13 1.398(3) . ?
C8 C10 1.522(2) . ?
C8 C7 1.379(3) . ?
C13 H13 0.9300 . ?
C6 H6 0.9300 . ?
C6 C7 1.397(3) . ?
C7 H7 0.9300 . ?

loop_
_geom_torsion_atom_site_label_1
_geom_torsion_atom_site_label_2
_geom_torsion_atom_site_label_3
_geom_torsion_atom_site_label_4
_geom_torsion
_geom_torsion_site_symmetry_1
_geom_torsion_site_symmetry_2
_geom_torsion_site_symmetry_3
_geom_torsion_site_symmetry_4
_geom_torsion_publ_flag
Cr1 N1 C9 C12 0.08(18) . . . . ?
Cr1 N1 C9 C8 -176.84(14) . . . . ?
Cr1 N1 C5 C6 177.27(12) . . . . ?
Cr1 N2 C15 C14 -174.80(12) . . . . ?
Cr1 N2 C12 C11 176.46(14) . . . . ?
Cr1 N2 C12 C9 -0.33(18) . . . . ?
N1 C9 C8 C10 176.74(16) . . . . ?
N1 C9 C8 C7 -1.2(3) . . . . ?
N1 C5 C6 C7 -0.3(3) . . . . ?
N2 C15 C14 C13 -0.7(3) . . . . ?
N2 C12 C9 N1 0.2(2) . . . . ?
N2 C12 C9 C8 177.61(14) . . . . ?
C11 C12 C9 N1 -177.13(15) . . . . ?
C11 C12 C9 C8 0.3(2) . . . . ?
C15 N2 C12 C11 -0.4(2) . . . . ?
C15 N2 C12 C9 -177.22(14) . . . . ?
C15 C14 C13 C11 -0.1(3) . . . . ?
C12 N2 C15 C14 0.9(2) . . . . ?
C12 C11 C13 C14 0.5(2) . . . . ?
C12 C11 C10 O5 177.30(17) . . . . ?
C12 C11 C10 C8 -0.25(17) . . . . ?
C12 C9 C8 C10 -0.44(18) . . . . ?
C12 C9 C8 C7 -178.38(14) . . . . ?
C9 N1 C5 C6 -1.3(2) . . . . ?
C9 C8 C10 O5 -177.16(16) . . . . ?
C9 C8 C10 C11 0.42(17) . . . . ?
C9 C8 C7 C6 -0.6(2) . . . . ?
C5 N1 C9 C12 179.01(15) . . . . ?
C5 N1 C9 C8 2.1(2) . . . . ?
C5 C6 C7 C8 1.3(3) . . . . ?
C13 C11 C12 N2 -0.2(3) . . . . ?
C13 C11 C12 C9 176.79(15) . . . . ?
C13 C11 C10 O5 1.4(3) . . . . ?
C13 C11 C10 C8 -176.18(19) . . . . ?
C10 C11 C12 N2 -177.04(16) . . . . ?
C10 C11 C12 C9 -0.01(18) . . . . ?
C10 C11 C13 C14 176.09(17) . . . . ?
C10 C8 C7 C6 -177.73(18) . . . . ?
C7 C8 C10 O5 0.2(3) . . . . ?
C7 C8 C10 C11 177.79(19) . . . . ?
